data_2105373
loop_
_publ_author_name
'Rodier, N.'
'Toffoli, P.'
'Khodadad, P.'

_publ_section_title
;
 Structure cristalline de l'hexaselenohypodiphosphate d'argent, Ag4 P2 Se6
;
_journal_name_full 'Acta Crystallographica B (24,1968-38,1982)'
_journal_page_first 1779
_journal_page_last 1781
_journal_paper_doi 10.1107/S056774087800669X
_journal_volume 34
_journal_year 1978
_chemical_formula_sum 'Ag4 P2 Se6'
_chemical_name_systematic 'Ag4 (P2 Se6)'
_space_group_IT_number 19
_symmetry_space_group_name_Hall 'P 2ac 2ab'
_symmetry_space_group_name_H-M 'P 21 21 21'
_cell_angle_alpha 90
_cell_angle_beta 90
_cell_angle_gamma 90
_cell_formula_units_Z 4
_cell_length_a 14.169
_cell_length_b 11.598
_cell_length_c 6.585
_cell_volume 1082.127
_citation_journal_id_ASTM ACBCAR
_cod_data_source_file silver3-x_174.cif
_cod_data_source_block Ag4P2Se6
_cod_database_code 2105373

loop_
_symmetry_equiv_pos_as_xyz
x,y,z
-x+1/2,-y,z+1/2
x+1/2,-y+1/2,-z
-x,y+1/2,-z+1/2

loop_
_atom_site_label
_atom_site_type_symbol
_atom_site_fract_x
_atom_site_fract_y
_atom_site_fract_z
_atom_site_occupancy
_atom_site_U_iso_or_equiv
Se2 Se-2 0.2393 0.1092 0.1513 1 0.0
Ag2 Ag+1 0.368 0.3786 0.8339 1 0.0
P2 P+4 0.4525 0.2266 0.374 1 0.0
Se1 Se-2 0.2286 0.262 0.6294 1 0.0
Se3 Se-2 0.2812 0.4236 0.1782 1 0.0
Ag3 Ag+1 0.132 0.0529 0.734 1 0.0
Ag4 Ag+1 0.612 0.0433 0.0532 1 0.0
P1 P+4 0.2931 0.2538 0.332 1 0.0
Se6 Se-2 0.4699 0.0605 0.5269 1 0.0
Se5 Se-2 0.5142 0.2348 0.0697 1 0.0
Se4 Se-2 0.5055 0.371 0.5629 1 0.0
Ag1 Ag+1 0.3628 0.1174 0.8436 1 0.0
